data_7227713
loop_
_publ_author_name
'Pizzi, A.'
'Lascialfari, L.'
'Demitri, N.'
'Bertolani, A.'
'Maiolo, D.'
'Carretti, E.'
'Metrangolo, P.'

_publ_section_title
;
 Halogen bonding modulates hydrogel formation from Fmoc amino acids
;
_journal_issue 14
_journal_name_full CrystEngComm
_journal_page_first 1870
_journal_paper_doi 10.1039/C7CE00031F
_journal_volume 19
_journal_year 2017
_chemical_absolute_configuration ad
_chemical_formula_moiety 'C24 H20 Cl N O4'
_chemical_formula_sum 'C24 H20 Cl N O4'
_chemical_formula_weight 421.86
_space_group_crystal_system monoclinic
_space_group_IT_number 4
_space_group_name_Hall 'P 2yb'
_space_group_name_H-M_alt 'P 1 21 1'
_symmetry_space_group_name_Hall 'P 2yb'
_symmetry_space_group_name_H-M 'P 1 21 1'
_atom_sites_solution_hydrogens geom
_atom_sites_solution_primary direct
_atom_sites_solution_secondary difmap
_audit_creation_method SHELXL-2016/6
_audit_update_record
;
2017-01-27 deposited with the CCDC.
2017-02-17 downloaded from the CCDC.
;
_cell_angle_alpha 90
_cell_angle_beta 111.41(3)
_cell_angle_gamma 90
_cell_formula_units_Z 2
_cell_length_a 13.168(3)
_cell_length_b 4.8390(10)
_cell_length_c 17.400(4)
_cell_measurement_reflns_used 48
_cell_measurement_temperature 100(2)
_cell_measurement_theta_max 24.311
_cell_measurement_theta_min 1.238
_cell_volume 1032.2(4)
_computing_cell_refinement 'XDS (Kabsch, 2010)'
_computing_data_collection 'Elettra XRD1 Data Collection SW'
_computing_data_reduction 'XDS (Kabsch, 2010)'
_computing_molecular_graphics 'Ortep3 for Windows - Coot'
_computing_publication_material 'enCIFer - publCIF'
_computing_structure_refinement 'SHELXL-2016/6 (Sheldrick, 2015)'
_computing_structure_solution 'SHELXT (Sheldrick, 2015)'
_diffrn_ambient_temperature 100(2)
_diffrn_measured_fraction_theta_full 0.973
_diffrn_measured_fraction_theta_max 0.973
_diffrn_measurement_device_type
;
'Huber 4-circles Kappa Goniometer, Pilatus 2M detector'
;
_diffrn_measurement_method 'Rotating crystal'
_diffrn_radiation_type Synchrotron
_diffrn_radiation_wavelength 0.700
_diffrn_reflns_av_R_equivalents 0.0562
_diffrn_reflns_av_unetI/netI 0.0902
_diffrn_reflns_Laue_measured_fraction_full 0.973
_diffrn_reflns_Laue_measured_fraction_max 0.973
_diffrn_reflns_limit_h_max 15
_diffrn_reflns_limit_h_min -15
_diffrn_reflns_limit_k_max 5
_diffrn_reflns_limit_k_min -5
_diffrn_reflns_limit_l_max 20
_diffrn_reflns_limit_l_min -20
_diffrn_reflns_number 5367
_diffrn_reflns_point_group_measured_fraction_full 0.902
_diffrn_reflns_point_group_measured_fraction_max 0.902
_diffrn_reflns_theta_full 24.311
_diffrn_reflns_theta_max 24.311
_diffrn_reflns_theta_min 1.238
_diffrn_source 'Elettra Synchrotron - XRD1 BL'
_diffrn_standards_decay_% 0
_diffrn_standards_interval_count 0
_diffrn_standards_number 0
_exptl_absorpt_coefficient_mu 0.205
_exptl_absorpt_correction_type none
_exptl_crystal_colour Colourless
_exptl_crystal_density_diffrn 1.357
_exptl_crystal_description 'Thin needles'
_exptl_crystal_F_000 440
_exptl_crystal_size_max 0.100
_exptl_crystal_size_mid 0.050
_exptl_crystal_size_min 0.020
_refine_diff_density_max 0.418
_refine_diff_density_min -0.506
_refine_diff_density_rms 0.063
_refine_ls_abs_structure_details
;
 Flack x determined using 598 quotients [(I+)-(I-)]/[(I+)+(I-)]
 (Parsons, Flack and Wagner, Acta Cryst. B69 (2013) 249-259).
;
_refine_ls_abs_structure_Flack 0.0(2)
_refine_ls_extinction_method none
_refine_ls_goodness_of_fit_ref 1.016
_refine_ls_hydrogen_treatment constr
_refine_ls_matrix_type full
_refine_ls_number_parameters 272
_refine_ls_number_reflns 3196
_refine_ls_number_restraints 1
_refine_ls_restrained_S_all 1.016
_refine_ls_R_factor_all 0.1171
_refine_ls_R_factor_gt 0.0665
_refine_ls_shift/su_max 0.000
_refine_ls_shift/su_mean 0.000
_refine_ls_structure_factor_coef Fsqd
_refine_ls_weighting_details 'w=1/[\s^2^(Fo^2^)+(0.1000P)^2^+0.7311P] where P=(Fo^2^+2Fc^2^)/3'
_refine_ls_weighting_scheme calc
_refine_ls_wR_factor_gt 0.1645
_refine_ls_wR_factor_ref 0.1977
_reflns_Friedel_coverage 0.640
_reflns_Friedel_fraction_full 0.810
_reflns_Friedel_fraction_max 0.810
_reflns_number_gt 2068
_reflns_number_total 3196
_reflns_threshold_expression 'I > 2\s(I)'
_cod_data_source_file c7ce00031f2.cif
_cod_data_source_block FMOC4ClPhe
_cod_depositor_comments 'Adding full bibliography for 7227711--7227714.cif.'
_cod_database_code 7227713
_shelx_shelxl_version_number 2016/6
_shelx_space_group_comment
;
The symmetry employed for this shelxl refinement is uniquely defined
by the following loop, which should always be used as a source of
symmetry information in preference to the above space-group names.
They are only intended as comments.
;
_shelx_estimated_absorpt_t_min 0.980
_shelx_estimated_absorpt_t_max 0.996

loop_
_space_group_symop_operation_xyz
'x, y, z'
'-x, y+1/2, -z'

loop_
_atom_site_label
_atom_site_type_symbol
_atom_site_fract_x
_atom_site_fract_y
_atom_site_fract_z
_atom_site_U_iso_or_equiv
_atom_site_adp_type
_atom_site_occupancy
_atom_site_site_symmetry_order
_atom_site_calc_flag
_atom_site_refinement_flags_posn
_atom_site_refinement_flags_adp
Cl1 Cl 0.59938(18) 0.3534(5) 0.40485(15) 0.0553(7) Uani 1 1 d . .
O4 O 0.5265(4) 0.6262(12) 0.7831(4) 0.0442(15) Uani 1 1 d . .
O1 O 0.8811(5) 0.9914(15) 0.9160(5) 0.062(2) Uani 1 1 d . .
H1A H 0.925332 1.027979 0.963708 0.093 Uiso 1 1 calc R U
O3 O 0.6370(5) 0.2748(12) 0.7773(5) 0.0578(19) Uani 1 1 d . .
O2 O 0.9659(5) 0.5841(14) 0.9376(5) 0.0617(19) Uani 1 1 d . .
N1 N 0.7002(5) 0.7150(14) 0.8059(4) 0.0385(17) Uani 1 1 d . .
H1 H 0.683278 0.887124 0.812264 0.046 Uiso 1 1 calc R U
C10 C 0.6238(7) 0.5212(19) 0.7887(6) 0.041(2) Uani 1 1 d . .
C6 C 0.7844(6) 0.6840(18) 0.6626(6) 0.042(2) Uani 1 1 d . .
C1 C 0.6693(7) 0.478(2) 0.5024(6) 0.048(2) Uani 1 1 d . .
C5 C 0.6803(7) 0.7874(19) 0.6125(6) 0.045(2) Uani 1 1 d . .
H5 H 0.648083 0.929472 0.633727 0.053 Uiso 1 1 calc R U
C24 C 0.2383(6) 0.379(2) 0.7192(6) 0.045(2) Uani 1 1 d . .
C13 C 0.3330(6) 0.6216(18) 0.8445(6) 0.043(2) Uani 1 1 d . .
C23 C 0.1981(6) 0.2741(18) 0.6404(7) 0.047(2) Uani 1 1 d . .
H23 H 0.228622 0.328578 0.600985 0.057 Uiso 1 1 calc R U
C3 C 0.6246(7) 0.688(2) 0.5343(6) 0.047(2) Uani 1 1 d . .
H3 H 0.555504 0.763062 0.502060 0.056 Uiso 1 1 calc R U
C9 C 0.8943(7) 0.7348(19) 0.8979(7) 0.047(2) Uani 1 1 d . .
C12 C 0.3342(6) 0.5745(18) 0.7574(6) 0.044(2) Uani 1 1 d . .
H12 H 0.321999 0.752223 0.726045 0.052 Uiso 1 1 calc R U
C4 C 0.8275(7) 0.4710(19) 0.6285(6) 0.046(2) Uani 1 1 d . .
H4 H 0.895907 0.392622 0.660796 0.056 Uiso 1 1 calc R U
C11 C 0.4361(6) 0.4321(19) 0.7568(6) 0.046(2) Uani 1 1 d . .
H11A H 0.453006 0.271132 0.794477 0.055 Uiso 1 1 calc R U
H11B H 0.424309 0.364730 0.700430 0.055 Uiso 1 1 calc R U
C8 C 0.8113(6) 0.6485(19) 0.8142(6) 0.042(2) Uani 1 1 d . .
H8 H 0.816596 0.443829 0.808572 0.051 Uiso 1 1 calc R U
C18 C 0.2485(7) 0.4562(19) 0.8541(6) 0.046(2) Uani 1 1 d . .
C2 C 0.7729(7) 0.372(2) 0.5491(6) 0.046(2) Uani 1 1 d . .
H2 H 0.805290 0.233964 0.526648 0.056 Uiso 1 1 calc R U
C22 C 0.1122(7) 0.087(2) 0.6192(7) 0.055(3) Uani 1 1 d . .
H22 H 0.082961 0.014433 0.564785 0.066 Uiso 1 1 calc R U
C21 C 0.0686(7) 0.006(2) 0.6783(7) 0.056(3) Uani 1 1 d . .
H21 H 0.011667 -0.127450 0.663791 0.067 Uiso 1 1 calc R U
C14 C 0.3960(7) 0.7866(19) 0.9058(6) 0.048(2) Uani 1 1 d . .
H14 H 0.451111 0.896641 0.897858 0.058 Uiso 1 1 calc R U
C20 C 0.1071(6) 0.115(2) 0.7571(7) 0.050(2) Uani 1 1 d . .
H20 H 0.076019 0.061662 0.796247 0.061 Uiso 1 1 calc R U
C15 C 0.3806(8) 0.796(2) 0.9810(7) 0.056(3) Uani 1 1 d . .
H15 H 0.424968 0.912266 1.024356 0.067 Uiso 1 1 calc R U
C7 C 0.8449(7) 0.789(2) 0.7479(6) 0.047(2) Uani 1 1 d . .
H7A H 0.832463 0.989977 0.749120 0.056 Uiso 1 1 calc R U
H7B H 0.923973 0.759208 0.761524 0.056 Uiso 1 1 calc R U
C16 C 0.2981(8) 0.632(2) 0.9917(7) 0.059(3) Uani 1 1 d . .
H16 H 0.286284 0.639560 1.042352 0.070 Uiso 1 1 calc R U
C17 C 0.2349(8) 0.461(2) 0.9300(7) 0.059(3) Uani 1 1 d . .
H17 H 0.181922 0.345160 0.938897 0.070 Uiso 1 1 calc R U
C19 C 0.1938(6) 0.3091(19) 0.7785(6) 0.049(2) Uani 1 1 d . .

loop_
_atom_site_aniso_label
_atom_site_aniso_U_11
_atom_site_aniso_U_22
_atom_site_aniso_U_33
_atom_site_aniso_U_23
_atom_site_aniso_U_13
_atom_site_aniso_U_12
Cl1 0.0447(12) 0.0684(16) 0.0552(15) -0.0088(13) 0.0212(11) -0.0085(12)
O4 0.028(3) 0.041(3) 0.063(4) -0.001(3) 0.016(3) -0.003(3)
O1 0.040(4) 0.058(4) 0.080(6) -0.009(4) 0.012(4) 0.006(3)
O3 0.038(3) 0.039(4) 0.097(6) 0.001(4) 0.026(4) 0.001(3)
O2 0.045(4) 0.050(4) 0.077(5) -0.001(4) 0.007(4) 0.005(3)
N1 0.028(3) 0.033(4) 0.055(5) -0.008(3) 0.015(3) -0.004(3)
C10 0.032(4) 0.050(6) 0.039(5) 0.007(4) 0.011(4) 0.008(4)
C6 0.036(4) 0.037(5) 0.056(6) 0.001(4) 0.021(4) 0.000(4)
C1 0.045(5) 0.052(6) 0.059(6) 0.005(5) 0.032(5) 0.005(4)
C5 0.032(4) 0.052(6) 0.053(6) -0.002(5) 0.020(4) 0.003(4)
C24 0.030(4) 0.047(5) 0.058(6) 0.010(5) 0.016(4) 0.013(4)
C13 0.027(4) 0.036(5) 0.063(7) 0.006(5) 0.013(4) 0.003(4)
C23 0.028(4) 0.048(6) 0.072(7) 0.003(5) 0.025(5) 0.004(4)
C3 0.035(4) 0.048(6) 0.058(6) 0.004(5) 0.019(4) 0.005(4)
C9 0.036(5) 0.039(5) 0.069(7) -0.003(5) 0.022(5) 0.000(4)
C12 0.024(4) 0.042(5) 0.061(6) 0.006(4) 0.012(4) -0.001(4)
C4 0.030(4) 0.048(5) 0.066(7) 0.005(5) 0.023(5) 0.002(4)
C11 0.031(4) 0.042(5) 0.062(6) 0.002(4) 0.013(4) 0.000(4)
C8 0.028(4) 0.045(5) 0.049(6) 0.002(5) 0.008(4) 0.006(4)
C18 0.036(5) 0.050(6) 0.054(6) -0.002(5) 0.017(4) 0.004(4)
C2 0.039(4) 0.047(5) 0.056(6) 0.000(5) 0.022(4) 0.002(4)
C22 0.029(4) 0.061(7) 0.076(7) -0.008(5) 0.021(5) -0.002(4)
C21 0.023(4) 0.065(6) 0.080(8) -0.007(6) 0.019(5) -0.006(4)
C14 0.039(5) 0.037(5) 0.068(7) 0.004(5) 0.018(5) -0.001(4)
C20 0.028(4) 0.059(6) 0.066(7) 0.004(5) 0.020(4) 0.004(4)
C15 0.049(5) 0.054(6) 0.061(7) -0.006(5) 0.015(5) -0.011(5)
C7 0.033(4) 0.056(6) 0.055(6) -0.005(5) 0.020(4) -0.002(4)
C16 0.053(6) 0.065(7) 0.061(7) -0.001(6) 0.024(5) -0.007(5)
C17 0.051(6) 0.061(7) 0.068(7) -0.002(6) 0.027(5) -0.014(5)
C19 0.028(4) 0.051(6) 0.070(7) 0.007(5) 0.022(5) 0.006(4)

loop_
_atom_type_symbol
_atom_type_description
_atom_type_scat_dispersion_real
_atom_type_scat_dispersion_imag
_atom_type_scat_source
C C 0.0030 0.0016 'International Tables Vol C Tables 4.2.6.8 and 6.1.1.4'
N N 0.0059 0.0032 'International Tables Vol C Tables 4.2.6.8 and 6.1.1.4'
O O 0.0105 0.0059 'International Tables Vol C Tables 4.2.6.8 and 6.1.1.4'
Cl Cl 0.1456 0.1550 'International Tables Vol C Tables 4.2.6.8 and 6.1.1.4'
H H 0.0000 0.0000 'International Tables Vol C Tables 4.2.6.8 and 6.1.1.4'

loop_
_geom_angle_atom_site_label_1
_geom_angle_atom_site_label_2
_geom_angle_atom_site_label_3
_geom_angle
C10 O4 C11 115.3(7)
C9 O1 H1A 109.5
C10 N1 C8 121.3(7)
C10 N1 H1 119.4
C8 N1 H1 119.4
O3 C10 N1 125.4(8)
O3 C10 O4 122.7(8)
N1 C10 O4 111.9(8)
C4 C6 C5 116.6(9)
C4 C6 C7 121.0(8)
C5 C6 C7 122.4(8)
C3 C1 C2 120.0(9)
C3 C1 Cl1 120.0(7)
C2 C1 Cl1 120.0(7)
C3 C5 C6 122.0(8)
C3 C5 H5 119.0
C6 C5 H5 119.0
C23 C24 C19 122.2(8)
C23 C24 C12 128.5(8)
C19 C24 C12 109.3(8)
C14 C13 C18 121.3(9)
C14 C13 C12 130.1(8)
C18 C13 C12 108.7(8)
C24 C23 C22 119.0(9)
C24 C23 H23 120.5
C22 C23 H23 120.5
C5 C3 C1 120.1(8)
C5 C3 H3 119.9
C1 C3 H3 119.9
O2 C9 O1 125.9(10)
O2 C9 C8 121.7(8)
O1 C9 C8 112.2(8)
C11 C12 C24 108.1(7)
C11 C12 C13 113.8(7)
C24 C12 C13 102.6(7)
C11 C12 H12 110.7
C24 C12 H12 110.7
C13 C12 H12 110.7
C2 C4 C6 122.0(8)
C2 C4 H4 119.0
C6 C4 H4 119.0
O4 C11 C12 109.3(7)
O4 C11 H11A 109.8
C12 C11 H11A 109.8
O4 C11 H11B 109.8
C12 C11 H11B 109.8
H11A C11 H11B 108.3
N1 C8 C9 112.3(7)
N1 C8 C7 112.5(7)
C9 C8 C7 107.1(7)
N1 C8 H8 108.3
C9 C8 H8 108.3
C7 C8 H8 108.3
C17 C18 C13 118.4(9)
C17 C18 C19 132.8(8)
C13 C18 C19 108.8(8)
C4 C2 C1 119.3(9)
C4 C2 H2 120.3
C1 C2 H2 120.3
C23 C22 C21 120.0(10)
C23 C22 H22 120.0
C21 C22 H22 120.0
C20 C21 C22 121.2(9)
C20 C21 H21 119.4
C22 C21 H21 119.4
C13 C14 C15 120.3(8)
C13 C14 H14 119.8
C15 C14 H14 119.8
C21 C20 C19 118.8(9)
C21 C20 H20 120.6
C19 C20 H20 120.6
C14 C15 C16 119.1(9)
C14 C15 H15 120.5
C16 C15 H15 120.5
C6 C7 C8 113.7(8)
C6 C7 H7A 108.8
C8 C7 H7A 108.8
C6 C7 H7B 108.8
C8 C7 H7B 108.8
H7A C7 H7B 107.7
C17 C16 C15 120.9(10)
C17 C16 H16 119.6
C15 C16 H16 119.6
C16 C17 C18 120.0(9)
C16 C17 H17 120.0
C18 C17 H17 120.0
C24 C19 C20 118.7(9)
C24 C19 C18 110.5(8)
C20 C19 C18 130.9(9)

loop_
_geom_bond_atom_site_label_1
_geom_bond_atom_site_label_2
_geom_bond_distance
Cl1 C1 1.718(11)
O4 C10 1.348(9)
O4 C11 1.453(10)
O1 C9 1.308(11)
O1 H1A 0.8400
O3 C10 1.232(10)
O2 C9 1.193(11)
N1 C10 1.328(11)
N1 C8 1.452(9)
N1 H1 0.8800
C6 C4 1.407(12)
C6 C5 1.420(12)
C6 C7 1.494(13)
C1 C3 1.387(13)
C1 C2 1.406(12)
C5 C3 1.377(13)
C5 H5 0.9500
C24 C23 1.374(13)
C24 C19 1.401(12)
C24 C12 1.522(12)
C13 C14 1.349(13)
C13 C18 1.430(12)
C13 C12 1.537(13)
C23 C22 1.389(12)
C23 H23 0.9500
C3 H3 0.9500
C9 C8 1.525(13)
C12 C11 1.512(11)
C12 H12 1.0000
C4 C2 1.389(13)
C4 H4 0.9500
C11 H11A 0.9900
C11 H11B 0.9900
C8 C7 1.536(13)
C8 H8 1.0000
C18 C17 1.397(13)
C18 C19 1.437(14)
C2 H2 0.9500
C22 C21 1.404(14)
C22 H22 0.9500
C21 C20 1.383(14)
C21 H21 0.9500
C14 C15 1.395(14)
C14 H14 0.9500
C20 C19 1.419(13)
C20 H20 0.9500
C15 C16 1.414(14)
C15 H15 0.9500
C7 H7A 0.9900
C7 H7B 0.9900
C16 C17 1.370(14)
C16 H16 0.9500
C17 H17 0.9500

loop_
_geom_hbond_atom_site_label_D
_geom_hbond_atom_site_label_H
_geom_hbond_atom_site_label_A
_geom_hbond_distance_DH
_geom_hbond_distance_HA
_geom_hbond_distance_DA
_geom_hbond_angle_DHA
_geom_hbond_site_symmetry_A
O1 H1A O2 0.84 1.81 2.645(11) 172.4 2_757
N1 H1 O3 0.88 2.00 2.824(9) 156.0 1_565
C12 H12 Cl1 1.00 2.87 3.516(9) 123.3 2_656

loop_
_geom_torsion_atom_site_label_1
_geom_torsion_atom_site_label_2
_geom_torsion_atom_site_label_3
_geom_torsion_atom_site_label_4
_geom_torsion
C8 N1 C10 O3 -1.0(15)
C8 N1 C10 O4 -179.6(7)
C11 O4 C10 O3 -4.2(13)
C11 O4 C10 N1 174.4(7)
C4 C6 C5 C3 -0.9(13)
C7 C6 C5 C3 -179.3(8)
C19 C24 C23 C22 -1.6(13)
C12 C24 C23 C22 177.0(8)
C6 C5 C3 C1 0.8(13)
C2 C1 C3 C5 -1.8(13)
Cl1 C1 C3 C5 179.8(7)
C23 C24 C12 C11 -62.0(12)
C19 C24 C12 C11 116.7(8)
C23 C24 C12 C13 177.5(8)
C19 C24 C12 C13 -3.7(9)
C14 C13 C12 C11 66.9(12)
C18 C13 C12 C11 -113.7(8)
C14 C13 C12 C24 -176.6(9)
C18 C13 C12 C24 2.8(9)
C5 C6 C4 C2 1.9(12)
C7 C6 C4 C2 -179.6(8)
C10 O4 C11 C12 177.2(8)
C24 C12 C11 O4 172.8(7)
C13 C12 C11 O4 -74.0(9)
C10 N1 C8 C9 -123.0(9)
C10 N1 C8 C7 116.1(9)
O2 C9 C8 N1 134.2(9)
O1 C9 C8 N1 -50.3(10)
O2 C9 C8 C7 -101.8(10)
O1 C9 C8 C7 73.7(9)
C14 C13 C18 C17 -2.4(13)
C12 C13 C18 C17 178.1(8)
C14 C13 C18 C19 178.5(8)
C12 C13 C18 C19 -0.9(9)
C6 C4 C2 C1 -2.9(13)
C3 C1 C2 C4 2.8(13)
Cl1 C1 C2 C4 -178.7(7)
C24 C23 C22 C21 -0.8(13)
C23 C22 C21 C20 2.3(14)
C18 C13 C14 C15 0.8(13)
C12 C13 C14 C15 -179.8(9)
C22 C21 C20 C19 -1.4(14)
C13 C14 C15 C16 -0.1(14)
C4 C6 C7 C8 -94.2(9)
C5 C6 C7 C8 84.2(11)
N1 C8 C7 C6 -67.0(10)
C9 C8 C7 C6 169.2(7)
C14 C15 C16 C17 1.1(16)
C15 C16 C17 C18 -2.7(16)
C13 C18 C17 C16 3.4(14)
C19 C18 C17 C16 -177.9(9)
C23 C24 C19 C20 2.5(13)
C12 C24 C19 C20 -176.4(8)
C23 C24 C19 C18 -177.7(8)
C12 C24 C19 C18 3.4(10)
C21 C20 C19 C24 -0.9(13)
C21 C20 C19 C18 179.3(9)
C17 C18 C19 C24 179.6(10)
C13 C18 C19 C24 -1.5(10)
C17 C18 C19 C20 -0.6(17)
C13 C18 C19 C20 178.3(9)
